data_1559559
loop_
_publ_author_name
'Garg, Shipra'
'Unruh, Daniel K.'
'Krempner, Clemens'

_publ_section_title
;
 Zirconium and hafnium polyhedral oligosilsesquioxane complexes -- green
 homogeneous catalysts in the formation of bio-derived ethers via a
 MPV/etherification reaction cascade
;
_journal_issue 1
_journal_name_full 'Catalysis Science &amp; Technology'
_journal_page_first 211
_journal_page_last 218
_journal_paper_doi 10.1039/D0CY01864C
_journal_volume 11
_journal_year 2021
_chemical_formula_sum 'C96 H184 Hf2 O28 Si14'
_chemical_formula_weight 2536.66
_space_group_IT_number 61
_space_group_name_Hall '-P 2ac 2ab'
_space_group_name_H-M_alt 'P b c a'
_symmetry_cell_setting orthorhombic
_symmetry_Int_Tables_number 61
_symmetry_space_group_name_Hall '-P 2ac 2ab'
_symmetry_space_group_name_H-M 'P b c a'
_atom_sites_solution_hydrogens mixed
_atom_sites_solution_primary dual
_atom_sites_solution_secondary difmap
_audit_creation_date 2019-12-09T15:40:23-00:00
_audit_creation_method 'WinGX routine CIF_UPDATE'
_audit_update_record
;
2020-06-10 deposited with the CCDC.	2020-10-23 downloaded from the CCDC.
;
_cell_angle_alpha 90
_cell_angle_beta 90
_cell_angle_gamma 90
_cell_formula_units_Z 4
_cell_length_a 20.061(4)
_cell_length_b 24.064(5)
_cell_length_c 27.568(5)
_cell_measurement_reflns_used 9736
_cell_measurement_temperature 100(2)
_cell_measurement_theta_max 27.12
_cell_measurement_theta_min 2.25
_cell_volume 13308(5)
_computing_cell_refinement 'Bruker SAINT'
_computing_data_collection 'Bruker APEX2'
_computing_data_reduction 'Bruker SAINT'
_computing_structure_refinement 'SHELXL-2018/3 (Sheldrick, 2018)'
_computing_structure_solution 'SHELXT 2014/5 (Sheldrick, 2014)'
_diffrn_ambient_temperature 100(2)
_diffrn_measured_fraction_theta_full 1
_diffrn_measured_fraction_theta_max 0.998
_diffrn_measurement_device_type 'Bruker APEX-II CCD'
_diffrn_measurement_method '\w scans'
_diffrn_radiation_monochromator graphite
_diffrn_radiation_source 'fine-focus sealed tube'
_diffrn_radiation_type MoK\a
_diffrn_radiation_wavelength 0.71073
_diffrn_reflns_av_R_equivalents 0.036
_diffrn_reflns_av_unetI/netI 0.0178
_diffrn_reflns_Laue_measured_fraction_full 1
_diffrn_reflns_Laue_measured_fraction_max 0.998
_diffrn_reflns_limit_h_max 25
_diffrn_reflns_limit_h_min -25
_diffrn_reflns_limit_k_max 30
_diffrn_reflns_limit_k_min -30
_diffrn_reflns_limit_l_max 35
_diffrn_reflns_limit_l_min -35
_diffrn_reflns_number 151221
_diffrn_reflns_point_group_measured_fraction_full 1
_diffrn_reflns_point_group_measured_fraction_max 0.998
_diffrn_reflns_theta_full 25.242
_diffrn_reflns_theta_max 27.172
_diffrn_reflns_theta_min 1.477
_exptl_absorpt_coefficient_mu 1.745
_exptl_absorpt_correction_T_max 0.7455
_exptl_absorpt_correction_T_min 0.6733
_exptl_absorpt_correction_type multi-scan
_exptl_absorpt_process_details SADABS
_exptl_crystal_colour colourless
_exptl_crystal_density_diffrn 1.266
_exptl_crystal_description block
_exptl_crystal_F_000 5296
_exptl_crystal_size_max 0.4
_exptl_crystal_size_mid 0.295
_exptl_crystal_size_min 0.285
_refine_diff_density_max 0.961
_refine_diff_density_min -0.502
_refine_diff_density_rms 0.074
_refine_ls_extinction_method none
_refine_ls_goodness_of_fit_ref 1.066
_refine_ls_hydrogen_treatment mixed
_refine_ls_matrix_type full
_refine_ls_number_parameters 771
_refine_ls_number_reflns 14751
_refine_ls_number_restraints 972
_refine_ls_restrained_S_all 1.039
_refine_ls_R_factor_all 0.0341
_refine_ls_R_factor_gt 0.0243
_refine_ls_shift/su_max 0.005
_refine_ls_shift/su_mean 0
_refine_ls_structure_factor_coef Fsqd
_refine_ls_weighting_details 'w=1/[\s^2^(Fo^2^)+(0.0236P)^2^+19.6354P] where P=(Fo^2^+2Fc^2^)/3'
_refine_ls_weighting_scheme calc
_refine_ls_wR_factor_gt 0.0558
_refine_ls_wR_factor_ref 0.0617
_reflns_Friedel_coverage 0
_reflns_number_gt 12497
_reflns_number_total 14751
_reflns_threshold_expression 'I > 2\s(I)'
_cod_data_source_file d0cy01864c2.cif
_cod_data_source_block IV
_cod_depositor_comments 'Adding full bibliography for 1559556--1559559.cif.'
_cod_database_code 1559559
_shelx_estimated_absorpt_t_min 0.542
_shelx_estimated_absorpt_t_max 0.636
_shelx_shelxl_version_number 2018/3

loop_
_symmetry_equiv_pos_as_xyz
'x, y, z'
'-x+1/2, -y, z+1/2'
'-x, y+1/2, -z+1/2'
'x+1/2, -y+1/2, -z'
'-x, -y, -z'
'x-1/2, y, -z-1/2'
'x, -y-1/2, z-1/2'
'-x-1/2, y-1/2, z'

loop_
_atom_site_label
_atom_site_type_symbol
_atom_site_fract_x
_atom_site_fract_y
_atom_site_fract_z
_atom_site_U_iso_or_equiv
_atom_site_adp_type
_atom_site_occupancy
_atom_site_site_symmetry_order
_atom_site_calc_flag
_atom_site_refinement_flags_posn
_atom_site_refinement_flags_adp
_atom_site_refinement_flags_occupancy
_atom_site_disorder_assembly
_atom_site_disorder_group
Hf1 Hf 0.47392(2) 0.54838(2) 0.54265(2) 0.01377(3) Uani 1 1 d . . . . .
Si1 Si 0.50566(3) 0.68751(2) 0.57357(2) 0.01567(12) Uani 1 1 d . . . . .
Si2 Si 0.37925(3) 0.69570(3) 0.63883(2) 0.01646(12) Uani 1 1 d . . . . .
Si3 Si 0.34130(3) 0.57039(3) 0.62467(2) 0.01797(13) Uani 1 1 d . . . . .
Si4 Si 0.55981(3) 0.52734(3) 0.64779(2) 0.01579(12) Uani 1 1 d . . . . .
Si5 Si 0.58881(3) 0.65261(3) 0.66396(2) 0.01573(12) Uani 1 1 d . . . . .
Si6 Si 0.46348(3) 0.66342(3) 0.73052(2) 0.01560(12) Uani 1 1 d . . . . .
Si7 Si 0.42904(3) 0.54066(3) 0.71349(2) 0.01816(13) Uani 1 1 d . . . . .
O1 O 0.53336(8) 0.51617(6) 0.59340(6) 0.0174(3) Uani 1 1 d . . . . .
O2 O 0.33991(8) 0.63774(7) 0.63115(6) 0.0213(3) Uani 1 1 d . . . . .
O3 O 0.54428(8) 0.53322(6) 0.48552(6) 0.0176(3) Uani 1 1 d . . . . .
O4 O 0.43542(8) 0.60099(7) 0.73949(6) 0.0224(4) Uani 1 1 d . . . . .
O5 O 0.50083(8) 0.62744(6) 0.54817(6) 0.0191(3) Uani 1 1 d . . . . .
O6 O 0.59613(8) 0.58770(7) 0.65027(6) 0.0211(3) Uani 1 1 d . . . . .
O7 O 0.41135(9) 0.57236(8) 0.47713(7) 0.0285(4) Uani 1 1 d D . . . .
H7A H 0.4205(19) 0.5550(14) 0.4489(9) 0.057(11) Uiso 1 1 d D . . . .
O8 O 0.53893(8) 0.65932(7) 0.70979(6) 0.0200(3) Uani 1 1 d . . . . .
O9 O 0.38989(8) 0.55408(6) 0.58017(6) 0.0202(3) Uani 1 1 d . . . . .
O10 O 0.55841(8) 0.68590(7) 0.61827(6) 0.0230(4) Uani 1 1 d . . . . .
O11 O 0.49824(9) 0.52680(7) 0.68580(6) 0.0229(3) Uani 1 1 d . . . . .
O12 O 0.43302(8) 0.70391(7) 0.59557(6) 0.0206(3) Uani 1 1 d . . . . .
O13 O 0.41705(8) 0.69520(7) 0.69105(6) 0.0206(3) Uani 1 1 d . . . . .
O14 O 0.36883(8) 0.54263(7) 0.67462(6) 0.0234(4) Uani 1 1 d . . . . .
C1 C 0.25438(13) 0.54471(12) 0.61826(10) 0.0323(6) Uani 1 1 d . . . . .
H1A H 0.256621 0.503567 0.6231 0.039 Uiso 0.799(5) 1 calc R U P A 1
H1B H 0.240115 0.572187 0.593108 0.039 Uiso 0.201(5) 1 calc R U P A 2
C2 C 0.20991(13) 0.56718(13) 0.65956(11) 0.0368(7) Uani 1 1 d . . . . .
H2A H 0.231153 0.558763 0.691133 0.044 Uiso 0.799(5) 1 calc R U P A 1
H2B H 0.206413 0.608074 0.656584 0.044 Uiso 0.799(5) 1 calc R U P A 1
H2C H 0.223763 0.605448 0.668051 0.044 Uiso 0.201(5) 1 calc R U P A 2
H2D H 0.215052 0.54357 0.688734 0.044 Uiso 0.201(5) 1 calc R U P A 2
C3A C 0.1395(2) 0.5418(2) 0.65869(18) 0.0375(10) Uani 0.799(5) 1 d . . P A 1
H3A H 0.142052 0.501375 0.665008 0.045 Uiso 0.799(5) 1 calc R U P A 1
H3B H 0.111768 0.558961 0.68437 0.045 Uiso 0.799(5) 1 calc R U P A 1
C4A C 0.10816(18) 0.5520(2) 0.60960(17) 0.0463(11) Uani 0.799(5) 1 d . . P A 1
H4A H 0.063683 0.534246 0.608544 0.056 Uiso 0.799(5) 1 calc R U P A 1
H4B H 0.101961 0.592488 0.604851 0.056 Uiso 0.799(5) 1 calc R U P A 1
C5A C 0.15063(19) 0.5293(2) 0.56909(15) 0.0423(10) Uani 0.799(5) 1 d . . P A 1
H5A H 0.129836 0.538517 0.537535 0.051 Uiso 0.799(5) 1 calc R U P A 1
H5B H 0.152779 0.48828 0.571789 0.051 Uiso 0.799(5) 1 calc R U P A 1
C6A C 0.22158(17) 0.55319(16) 0.57066(12) 0.0318(8) Uani 0.799(5) 1 d . . P A 1
H6A H 0.248734 0.535292 0.545071 0.038 Uiso 0.799(5) 1 calc R U P A 1
H6B H 0.219716 0.593492 0.563563 0.038 Uiso 0.799(5) 1 calc R U P A 1
C3B C 0.1327(9) 0.5672(9) 0.6423(10) 0.050(5) Uani 0.201(5) 1 d . . P A 2
H3C H 0.102722 0.578147 0.669213 0.06 Uiso 0.201(5) 1 calc R U P A 2
H3D H 0.12573 0.592642 0.614592 0.06 Uiso 0.201(5) 1 calc R U P A 2
C4B C 0.1212(7) 0.5071(7) 0.6276(7) 0.044(4) Uani 0.201(5) 1 d . . P A 2
H4C H 0.133364 0.48248 0.654989 0.053 Uiso 0.201(5) 1 calc R U P A 2
H4D H 0.07329 0.501534 0.620562 0.053 Uiso 0.201(5) 1 calc R U P A 2
C5B C 0.1610(7) 0.4916(7) 0.5843(6) 0.039(4) Uani 0.201(5) 1 d . . P A 2
H5C H 0.147253 0.51482 0.55639 0.047 Uiso 0.201(5) 1 calc R U P A 2
H5D H 0.152305 0.452254 0.575933 0.047 Uiso 0.201(5) 1 calc R U P A 2
C6B C 0.2373(6) 0.4998(5) 0.5939(5) 0.028(3) Uani 0.201(5) 1 d . . P A 2
H6C H 0.25391 0.466994 0.611876 0.034 Uiso 0.201(5) 1 calc R U P A 2
H6D H 0.260523 0.500596 0.562227 0.034 Uiso 0.201(5) 1 calc R U P A 2
C7 C 0.31973(12) 0.75412(10) 0.63530(9) 0.0239(5) Uani 1 1 d . U . . .
H7 H 0.283579 0.747055 0.659508 0.029 Uiso 1 1 calc R U . . .
C8 C 0.35212(14) 0.81006(10) 0.64797(10) 0.0305(6) Uani 1 1 d . U . . .
H8A H 0.367963 0.808572 0.681957 0.037 Uiso 0.799(5) 1 calc R U P A 1
H8B H 0.391592 0.815417 0.626937 0.037 Uiso 0.799(5) 1 calc R U P A 1
H8C H 0.388368 0.819269 0.624972 0.037 Uiso 0.201(5) 1 calc R U P A 2
H8D H 0.370222 0.809805 0.681378 0.037 Uiso 0.201(5) 1 calc R U P A 2
C9A C 0.3067(3) 0.8597(3) 0.6423(4) 0.0398(14) Uani 0.799(5) 1 d . U P A 1
H9A H 0.332286 0.894148 0.64841 0.048 Uiso 0.799(5) 1 calc R U P A 1
H9B H 0.270485 0.85754 0.666673 0.048 Uiso 0.799(5) 1 calc R U P A 1
C10A C 0.2766(3) 0.8618(3) 0.5917(3) 0.0485(15) Uani 0.799(5) 1 d . U P A 1
H10A H 0.312477 0.868418 0.567733 0.058 Uiso 0.799(5) 1 calc R U P A 1
H10B H 0.244865 0.893188 0.589788 0.058 Uiso 0.799(5) 1 calc R U P A 1
C11A C 0.2404(4) 0.8078(3) 0.5792(3) 0.0475(16) Uani 0.799(5) 1 d . U P A 1
H11A H 0.224024 0.809687 0.545359 0.057 Uiso 0.799(5) 1 calc R U P A 1
H11B H 0.201405 0.803313 0.600808 0.057 Uiso 0.799(5) 1 calc R U P A 1
C9B C 0.2895(15) 0.8541(15) 0.6429(16) 0.040(3) Uani 0.201(5) 1 d . U P A 2
H9C H 0.255629 0.845127 0.667846 0.048 Uiso 0.201(5) 1 calc R U P A 2
H9D H 0.306014 0.892144 0.649515 0.048 Uiso 0.201(5) 1 calc R U P A 2
C10B C 0.2575(14) 0.8532(13) 0.5945(13) 0.044(3) Uani 0.201(5) 1 d . U P A 2
H10C H 0.290451 0.86192 0.568903 0.053 Uiso 0.201(5) 1 calc R U P A 2
H10D H 0.221042 0.880896 0.592943 0.053 Uiso 0.201(5) 1 calc R U P A 2
C11B C 0.2306(18) 0.7962(12) 0.5878(13) 0.046(3) Uani 0.201(5) 1 d . U P A 2
H11C H 0.203915 0.794395 0.557623 0.055 Uiso 0.201(5) 1 calc R U P A 2
H11D H 0.201409 0.78627 0.615389 0.055 Uiso 0.201(5) 1 calc R U P A 2
C12 C 0.28735(16) 0.75660(12) 0.58484(11) 0.0383(7) Uani 1 1 d . U . . .
H12A H 0.261413 0.722179 0.579327 0.046 Uiso 0.799(5) 1 calc R U P A 1
H12B H 0.322735 0.758425 0.559853 0.046 Uiso 0.799(5) 1 calc R U P A 1
H12C H 0.320152 0.769449 0.560461 0.046 Uiso 0.201(5) 1 calc R U P A 2
H12D H 0.27126 0.719314 0.575191 0.046 Uiso 0.201(5) 1 calc R U P A 2
C13 C 0.53456(12) 0.74487(10) 0.53353(9) 0.0219(5) Uani 1 1 d . . . . .
H13 H 0.510643 0.741867 0.501815 0.026 Uiso 1 1 calc R U . . .
C14 C 0.60996(14) 0.74099(12) 0.52386(11) 0.0326(6) Uani 1 1 d . . . . .
H14A H 0.633567 0.737758 0.555273 0.039 Uiso 1 1 calc R U . . .
H14B H 0.619108 0.706787 0.505049 0.039 Uiso 1 1 calc R U . . .
C15 C 0.63777(16) 0.79071(13) 0.49626(12) 0.0407(7) Uani 1 1 d . . . . .
H15A H 0.686773 0.787093 0.493406 0.049 Uiso 1 1 calc R U . . .
H15B H 0.618779 0.791459 0.463122 0.049 Uiso 1 1 calc R U . . .
C16 C 0.62087(19) 0.84455(13) 0.52227(14) 0.0533(9) Uani 1 1 d . . . . .
H16A H 0.642628 0.844963 0.554498 0.064 Uiso 1 1 calc R U . . .
H16B H 0.638172 0.876413 0.503358 0.064 Uiso 1 1 calc R U . . .
C17 C 0.5460(2) 0.85043(13) 0.52848(14) 0.0541(9) Uani 1 1 d . . . . .
H17A H 0.52462 0.852621 0.496182 0.065 Uiso 1 1 calc R U . . .
H17B H 0.536143 0.885293 0.546128 0.065 Uiso 1 1 calc R U . . .
C18 C 0.51751(16) 0.80141(11) 0.55639(12) 0.0371(7) Uani 1 1 d . . . . .
H18A H 0.468442 0.80532 0.558067 0.045 Uiso 1 1 calc R U . . .
H18B H 0.5349 0.8023 0.589995 0.045 Uiso 1 1 calc R U . . .
C19 C 0.46594(12) 0.70152(10) 0.78885(8) 0.0199(5) Uani 1 1 d . . . . .
H19 H 0.418935 0.708893 0.799079 0.024 Uiso 1 1 calc R U . . .
C20 C 0.4992(2) 0.66673(12) 0.82845(10) 0.0464(8) Uani 1 1 d . . . . .
H20A H 0.544511 0.655978 0.817677 0.056 Uiso 1 1 calc R U . . .
H20B H 0.473202 0.632271 0.833559 0.056 Uiso 1 1 calc R U . . .
C21 C 0.5042(2) 0.69847(14) 0.87640(11) 0.0600(11) Uani 1 1 d . . . . .
H21A H 0.458843 0.706517 0.888645 0.072 Uiso 1 1 calc R U . . .
H21B H 0.527247 0.675083 0.900734 0.072 Uiso 1 1 calc R U . . .
C22 C 0.5418(2) 0.75214(16) 0.87010(12) 0.0566(10) Uani 1 1 d . . . . .
H22A H 0.543269 0.772335 0.901364 0.068 Uiso 1 1 calc R U . . .
H22B H 0.588204 0.744095 0.860072 0.068 Uiso 1 1 calc R U . . .
C23 C 0.5086(2) 0.78774(13) 0.83239(11) 0.0490(9) Uani 1 1 d . . . . .
H23A H 0.53516 0.821937 0.827488 0.059 Uiso 1 1 calc R U . . .
H23B H 0.463899 0.798866 0.844157 0.059 Uiso 1 1 calc R U . . .
C24 C 0.50131(19) 0.75735(12) 0.78392(10) 0.0399(7) Uani 1 1 d . . . . .
H24A H 0.475929 0.781129 0.761163 0.048 Uiso 1 1 calc R U . . .
H24B H 0.546137 0.751219 0.76988 0.048 Uiso 1 1 calc R U . . .
C25 C 0.67183(11) 0.68091(10) 0.67893(9) 0.0211(5) Uani 1 1 d . . . . .
H25 H 0.70353 0.666699 0.653842 0.025 Uiso 1 1 calc R U . . .
C26 C 0.69776(13) 0.66120(11) 0.72835(10) 0.0319(6) Uani 1 1 d . . . . .
H26A H 0.666933 0.673858 0.754127 0.038 Uiso 1 1 calc R U . . .
H26B H 0.698738 0.620072 0.728939 0.038 Uiso 1 1 calc R U . . .
C27 C 0.76769(14) 0.68356(12) 0.73874(12) 0.0390(7) Uani 1 1 d . . . . .
H27A H 0.781783 0.671812 0.771592 0.047 Uiso 1 1 calc R U . . .
H27B H 0.799527 0.667712 0.715039 0.047 Uiso 1 1 calc R U . . .
C28 C 0.76921(14) 0.74649(12) 0.73551(11) 0.0350(6) Uani 1 1 d . . . . .
H28A H 0.815496 0.759695 0.740209 0.042 Uiso 1 1 calc R U . . .
H28B H 0.741403 0.762385 0.761737 0.042 Uiso 1 1 calc R U . . .
C29 C 0.74345(15) 0.76667(12) 0.68664(11) 0.0353(6) Uani 1 1 d . . . . .
H29A H 0.742449 0.8078 0.68641 0.042 Uiso 1 1 calc R U . . .
H29B H 0.774187 0.754285 0.660712 0.042 Uiso 1 1 calc R U . . .
C30 C 0.67385(13) 0.74445(11) 0.67638(10) 0.0285(6) Uani 1 1 d . . . . .
H30A H 0.659538 0.756675 0.643708 0.034 Uiso 1 1 calc R U . . .
H30B H 0.642215 0.760049 0.700342 0.034 Uiso 1 1 calc R U . . .
C31 C 0.41243(13) 0.48563(10) 0.75906(9) 0.0252(5) Uani 1 1 d . . . . .
H31 H 0.371161 0.49606 0.777247 0.03 Uiso 1 1 calc R U . . .
C32 C 0.39939(14) 0.42951(10) 0.73332(10) 0.0296(6) Uani 1 1 d . . . . .
H32A H 0.358447 0.432651 0.713462 0.035 Uiso 1 1 calc R U . . .
H32B H 0.436988 0.421333 0.711185 0.035 Uiso 1 1 calc R U . . .
C33 C 0.39140(17) 0.38157(11) 0.76896(12) 0.0420(7) Uani 1 1 d . . . . .
H33A H 0.350174 0.387063 0.788104 0.05 Uiso 1 1 calc R U . . .
H33B H 0.386859 0.346337 0.750715 0.05 Uiso 1 1 calc R U . . .
C34 C 0.4503(2) 0.37741(13) 0.80301(13) 0.0521(9) Uani 1 1 d . . . . .
H34A H 0.491058 0.36894 0.784177 0.063 Uiso 1 1 calc R U . . .
H34B H 0.442847 0.34667 0.826254 0.063 Uiso 1 1 calc R U . . .
C35 C 0.4600(2) 0.43181(14) 0.83086(12) 0.0535(9) Uani 1 1 d . . . . .
H35A H 0.420555 0.438903 0.851507 0.064 Uiso 1 1 calc R U . . .
H35B H 0.499464 0.428575 0.85226 0.064 Uiso 1 1 calc R U . . .
C36 C 0.46981(16) 0.48042(12) 0.79586(10) 0.0359(7) Uani 1 1 d . . . . .
H36A H 0.512258 0.475294 0.778104 0.043 Uiso 1 1 calc R U . . .
H36B H 0.473167 0.515338 0.814691 0.043 Uiso 1 1 calc R U . . .
C37 C 0.62206(13) 0.47488(10) 0.66687(9) 0.0247(5) Uani 1 1 d D U . . .
H37A H 0.655397 0.471363 0.64008 0.03 Uiso 0.879(3) 1 calc R U P B 1
H37B H 0.614201 0.445603 0.641768 0.03 Uiso 0.121(3) 1 calc R U P B 2
C38A C 0.66025(17) 0.49471(13) 0.71292(13) 0.0375(8) Uani 0.879(3) 1 d D U P B 1
H38A H 0.683509 0.530033 0.705674 0.045 Uiso 0.879(3) 1 calc R U P B 1
H38B H 0.627936 0.501836 0.739337 0.045 Uiso 0.879(3) 1 calc R U P B 1
C39A C 0.71132(18) 0.45135(15) 0.72989(14) 0.0411(8) Uani 0.879(3) 1 d D U P B 1
H39A H 0.747436 0.448296 0.705564 0.049 Uiso 0.879(3) 1 calc R U P B 1
H39B H 0.731396 0.463596 0.760905 0.049 Uiso 0.879(3) 1 calc R U P B 1
C40A C 0.6792(2) 0.39554(14) 0.73672(12) 0.0344(8) Uani 0.879(3) 1 d D U P B 1
H40A H 0.646392 0.397778 0.763455 0.041 Uiso 0.879(3) 1 calc R U P B 1
H40B H 0.713698 0.368092 0.746042 0.041 Uiso 0.879(3) 1 calc R U P B 1
C41A C 0.64454(17) 0.37602(12) 0.69107(13) 0.0353(8) Uani 0.879(3) 1 d D U P B 1
H41A H 0.622589 0.339854 0.697234 0.042 Uiso 0.879(3) 1 calc R U P B 1
H41B H 0.677826 0.370674 0.664966 0.042 Uiso 0.879(3) 1 calc R U P B 1
C42A C 0.59225(15) 0.41874(12) 0.67476(12) 0.0301(7) Uani 0.879(3) 1 d D U P B 1
H42A H 0.571326 0.405869 0.644233 0.036 Uiso 0.879(3) 1 calc R U P B 1
H42B H 0.556916 0.421413 0.699715 0.036 Uiso 0.879(3) 1 calc R U P B 1
C38B C 0.6917(8) 0.4853(9) 0.6594(9) 0.033(3) Uani 0.121(3) 1 d D U P B 2
H38C H 0.703722 0.519961 0.676671 0.04 Uiso 0.121(3) 1 calc R U P B 2
H38D H 0.699163 0.491811 0.624333 0.04 Uiso 0.121(3) 1 calc R U P B 2
C39B C 0.7378(11) 0.4398(9) 0.6759(8) 0.036(3) Uani 0.121(3) 1 d D U P B 2
H39C H 0.784082 0.454138 0.676518 0.044 Uiso 0.121(3) 1 calc R U P B 2
H39D H 0.73606 0.408778 0.652369 0.044 Uiso 0.121(3) 1 calc R U P B 2
C40B C 0.7195(11) 0.4182(11) 0.7262(8) 0.035(3) Uani 0.121(3) 1 d D U P B 2
H40C H 0.751854 0.389346 0.736221 0.042 Uiso 0.121(3) 1 calc R U P B 2
H40D H 0.72157 0.448974 0.749931 0.042 Uiso 0.121(3) 1 calc R U P B 2
C41B C 0.6497(11) 0.3937(10) 0.7255(11) 0.035(2) Uani 0.121(3) 1 d D U P B 2
H41C H 0.638449 0.377537 0.757519 0.042 Uiso 0.121(3) 1 calc R U P B 2
H41D H 0.646088 0.364292 0.700572 0.042 Uiso 0.121(3) 1 calc R U P B 2
C42B C 0.6030(11) 0.4421(8) 0.7136(7) 0.032(2) Uani 0.121(3) 1 d D U P B 2
H42C H 0.602791 0.468187 0.741413 0.039 Uiso 0.121(3) 1 calc R U P B 2
H42D H 0.557202 0.427476 0.709857 0.039 Uiso 0.121(3) 1 calc R U P B 2
C43 C 0.36154(18) 0.61701(17) 0.47507(13) 0.0558(10) Uani 1 1 d . . . . .
H43 H 0.35132 0.627709 0.509323 0.067 Uiso 1 1 calc R U . . .
C44 C 0.3895(3) 0.66709(17) 0.45091(17) 0.0913(17) Uani 1 1 d . . . . .
H44A H 0.356016 0.696777 0.450893 0.137 Uiso 1 1 calc R U . . .
H44B H 0.40158 0.657931 0.417415 0.137 Uiso 1 1 calc R U . . .
H44C H 0.42918 0.67958 0.468497 0.137 Uiso 1 1 calc R U . . .
C45 C 0.2986(2) 0.5962(3) 0.45348(17) 0.0918(17) Uani 1 1 d . . . . .
H45A H 0.264584 0.625381 0.455157 0.138 Uiso 1 1 calc R U . . .
H45B H 0.283378 0.563515 0.471485 0.138 Uiso 1 1 calc R U . . .
H45C H 0.306346 0.586105 0.419506 0.138 Uiso 1 1 calc R U . . .
C46 C 0.59496(15) 0.57213(14) 0.46894(10) 0.0391(7) Uani 1 1 d . . . . .
H46A H 0.569901 0.605931 0.479563 0.047 Uiso 0.563(9) 1 calc R U P C 1
H46B H 0.605649 0.547718 0.440634 0.047 Uiso 0.437(9) 1 calc R U P C 2
C47A C 0.5895(3) 0.5852(2) 0.4153(2) 0.0296(15) Uani 0.563(9) 1 d . . P C 1
H47A H 0.616098 0.618306 0.407851 0.044 Uiso 0.563(9) 1 calc R U P C 1
H47B H 0.542735 0.592207 0.406959 0.044 Uiso 0.563(9) 1 calc R U P C 1
H47C H 0.606083 0.553653 0.396363 0.044 Uiso 0.563(9) 1 calc R U P C 1
C48A C 0.6493(3) 0.5786(3) 0.5061(3) 0.0304(15) Uani 0.563(9) 1 d . . P C 1
H48A H 0.687498 0.597622 0.491365 0.046 Uiso 0.563(9) 1 calc R U P C 1
H48B H 0.663157 0.541916 0.517665 0.046 Uiso 0.563(9) 1 calc R U P C 1
H48C H 0.632659 0.60065 0.533442 0.046 Uiso 0.563(9) 1 calc R U P C 1
C47B C 0.5734(4) 0.6130(3) 0.4388(2) 0.033(2) Uani 0.437(9) 1 d . . P C 2
H47D H 0.611848 0.633721 0.426378 0.05 Uiso 0.437(9) 1 calc R U P C 2
H47E H 0.544071 0.638265 0.456735 0.05 Uiso 0.437(9) 1 calc R U P C 2
H47F H 0.548895 0.596498 0.411697 0.05 Uiso 0.437(9) 1 calc R U P C 2
C48B C 0.6581(5) 0.5625(4) 0.4890(3) 0.0336(19) Uani 0.437(9) 1 d . . P C 2
H48D H 0.68745 0.593984 0.481713 0.05 Uiso 0.437(9) 1 calc R U P C 2
H48E H 0.677038 0.528486 0.475101 0.05 Uiso 0.437(9) 1 calc R U P C 2
H48F H 0.654096 0.558271 0.524246 0.05 Uiso 0.437(9) 1 calc R U P C 2

loop_
_atom_site_aniso_label
_atom_site_aniso_U_11
_atom_site_aniso_U_22
_atom_site_aniso_U_33
_atom_site_aniso_U_23
_atom_site_aniso_U_13
_atom_site_aniso_U_12
Hf1 0.01390(5) 0.01373(5) 0.01367(5) -0.00184(3) -0.00001(3) 0.00183(3)
Si1 0.0175(3) 0.0144(3) 0.0151(3) 0.0010(2) -0.0009(2) 0.0011(2)
Si2 0.0151(3) 0.0172(3) 0.0170(3) -0.0020(2) -0.0012(2) 0.0044(2)
Si3 0.0127(3) 0.0198(3) 0.0215(3) -0.0054(3) 0.0018(2) -0.0003(2)
Si4 0.0157(3) 0.0160(3) 0.0157(3) -0.0001(2) -0.0004(2) 0.0036(2)
Si5 0.0135(3) 0.0176(3) 0.0162(3) -0.0005(2) -0.0021(2) 0.0002(2)
Si6 0.0178(3) 0.0151(3) 0.0139(3) -0.0013(2) -0.0002(2) 0.0006(2)
Si7 0.0215(3) 0.0150(3) 0.0180(3) -0.0001(2) 0.0048(2) -0.0007(2)
O1 0.0193(8) 0.0152(8) 0.0177(8) -0.0005(6) -0.0005(6) 0.0012(6)
O2 0.0183(8) 0.0202(8) 0.0252(9) -0.0037(7) 0.0003(7) 0.0031(6)
O3 0.0185(8) 0.0175(8) 0.0167(8) -0.0023(6) 0.0040(6) -0.0059(6)
O4 0.0282(9) 0.0175(8) 0.0216(8) -0.0029(6) 0.0047(7) -0.0020(7)
O5 0.0216(8) 0.0153(8) 0.0204(8) -0.0009(6) 0.0018(7) 0.0014(6)
O6 0.0178(8) 0.0191(8) 0.0265(9) -0.0038(7) -0.0007(7) 0.0008(6)
O7 0.0288(10) 0.0322(10) 0.0243(9) 0.0007(8) -0.0081(8) 0.0066(8)
O8 0.0174(8) 0.0223(8) 0.0202(8) -0.0029(7) -0.0001(6) 0.0005(6)
O9 0.0181(8) 0.0200(8) 0.0225(8) -0.0035(7) 0.0018(7) 0.0021(6)
O10 0.0225(9) 0.0246(9) 0.0218(8) 0.0033(7) -0.0058(7) -0.0006(7)
O11 0.0245(9) 0.0218(8) 0.0223(9) 0.0017(7) 0.0048(7) 0.0025(7)
O12 0.0218(8) 0.0195(8) 0.0207(8) 0.0008(6) 0.0025(7) 0.0044(7)
O13 0.0215(8) 0.0221(8) 0.0182(8) -0.0002(6) -0.0029(6) 0.0038(7)
O14 0.0234(9) 0.0219(9) 0.0249(9) 0.0006(7) 0.0024(7) -0.0040(7)
C1 0.0175(12) 0.0415(16) 0.0381(15) -0.0168(12) 0.0036(11) -0.0046(11)
C2 0.0212(13) 0.0440(17) 0.0452(17) -0.0159(14) 0.0099(12) -0.0057(12)
C3A 0.0197(18) 0.044(3) 0.049(3) 0.003(2) 0.0092(17) -0.0016(18)
C4A 0.0170(17) 0.061(3) 0.061(3) 0.013(2) -0.0032(17) -0.0022(17)
C5A 0.032(2) 0.054(3) 0.042(2) 0.0096(19) -0.0148(16) -0.0134(18)
C6A 0.0251(17) 0.044(2) 0.0259(17) 0.0022(15) -0.0036(13) -0.0060(15)
C3B 0.019(6) 0.048(10) 0.082(16) -0.015(9) 0.012(7) -0.002(7)
C4B 0.013(6) 0.047(9) 0.072(10) -0.004(8) 0.007(6) -0.008(5)
C5B 0.018(6) 0.042(9) 0.058(9) -0.014(7) -0.010(5) -0.009(5)
C6B 0.016(5) 0.025(6) 0.044(7) -0.008(5) 0.002(5) -0.005(4)
C7 0.0249(12) 0.0224(12) 0.0243(12) -0.0046(10) -0.0029(10) 0.0088(10)
C8 0.0418(15) 0.0218(12) 0.0280(13) -0.0047(10) -0.0086(11) 0.0104(11)
C9A 0.053(4) 0.026(2) 0.040(2) -0.0098(18) -0.015(3) 0.015(2)
C10A 0.063(4) 0.031(3) 0.052(2) -0.003(2) -0.022(3) 0.020(2)
C11A 0.058(3) 0.034(3) 0.051(3) 0.000(2) -0.029(3) 0.022(2)
C9B 0.053(5) 0.026(5) 0.042(4) -0.008(4) -0.014(5) 0.018(4)
C10B 0.056(5) 0.030(4) 0.045(4) -0.003(4) -0.021(5) 0.020(4)
C11B 0.055(5) 0.033(5) 0.050(5) 0.000(5) -0.022(5) 0.019(4)
C12 0.0456(16) 0.0304(14) 0.0389(15) -0.0075(12) -0.0216(13) 0.0168(13)
C13 0.0260(12) 0.0190(11) 0.0207(12) 0.0011(9) -0.0005(9) -0.0008(9)
C14 0.0306(14) 0.0299(14) 0.0373(15) 0.0029(12) 0.0079(12) -0.0021(11)
C15 0.0417(17) 0.0389(16) 0.0415(17) 0.0047(13) 0.0118(14) -0.0115(13)
C16 0.067(2) 0.0330(17) 0.060(2) 0.0015(15) 0.0151(18) -0.0240(16)
C17 0.075(2) 0.0215(15) 0.066(2) 0.0042(15) 0.024(2) -0.0025(15)
C18 0.0491(18) 0.0198(13) 0.0426(16) 0.0029(12) 0.0126(14) 0.0013(12)
C19 0.0251(12) 0.0196(11) 0.0150(11) -0.0031(9) 0.0010(9) 0.0019(9)
C20 0.090(3) 0.0283(15) 0.0214(14) -0.0041(11) -0.0196(15) 0.0092(16)
C21 0.116(3) 0.0414(18) 0.0221(15) -0.0054(13) -0.0255(18) 0.011(2)
C22 0.072(2) 0.059(2) 0.0385(18) -0.0270(16) -0.0224(17) 0.0059(18)
C23 0.082(3) 0.0316(16) 0.0339(16) -0.0116(13) 0.0002(16) -0.0117(16)
C24 0.069(2) 0.0244(14) 0.0259(14) -0.0062(11) 0.0048(14) -0.0129(14)
C25 0.0163(11) 0.0225(12) 0.0247(12) -0.0020(9) -0.0023(9) -0.0024(9)
C26 0.0275(14) 0.0286(14) 0.0396(15) 0.0064(12) -0.0162(12) -0.0067(11)
C27 0.0299(15) 0.0312(14) 0.0559(19) 0.0025(13) -0.0204(14) -0.0039(12)
C28 0.0287(14) 0.0322(14) 0.0440(16) -0.0016(12) -0.0138(12) -0.0086(12)
C29 0.0391(16) 0.0288(14) 0.0381(15) 0.0017(12) -0.0079(13) -0.0149(12)
C30 0.0319(14) 0.0249(13) 0.0289(13) 0.0020(10) -0.0106(11) -0.0051(11)
C31 0.0347(14) 0.0180(11) 0.0230(12) 0.0023(9) 0.0103(10) -0.0013(10)
C32 0.0353(15) 0.0192(12) 0.0342(14) 0.0016(10) 0.0087(12) -0.0041(11)
C33 0.057(2) 0.0192(13) 0.0503(18) 0.0085(12) 0.0168(15) -0.0047(13)
C34 0.079(2) 0.0277(15) 0.049(2) 0.0176(14) 0.0065(18) 0.0031(16)
C35 0.093(3) 0.0373(17) 0.0306(16) 0.0135(13) -0.0012(17) 0.0022(18)
C36 0.0563(19) 0.0260(14) 0.0254(14) 0.0038(11) -0.0020(13) -0.0013(13)
C37 0.0249(12) 0.0241(12) 0.0250(12) 0.0037(10) -0.0009(10) 0.0097(10)
C38A 0.0425(18) 0.0231(15) 0.0470(19) -0.0028(13) -0.0248(15) 0.0061(13)
C39A 0.0442(19) 0.0322(18) 0.0469(19) 0.0017(15) -0.0257(15) 0.0099(15)
C40A 0.041(2) 0.0300(16) 0.0321(17) 0.0054(13) -0.0095(15) 0.0140(15)
C41A 0.0393(17) 0.0184(14) 0.0481(19) 0.0030(13) -0.0145(15) 0.0078(12)
C42A 0.0293(15) 0.0208(14) 0.0403(17) 0.0013(12) -0.0111(13) 0.0042(11)
C38B 0.032(4) 0.027(5) 0.041(6) 0.012(5) -0.006(5) 0.006(4)
C39B 0.035(5) 0.030(6) 0.044(6) 0.008(5) -0.010(5) 0.010(5)
C40B 0.038(5) 0.028(5) 0.039(5) 0.004(5) -0.017(5) 0.008(5)
C41B 0.038(4) 0.027(4) 0.040(4) 0.007(4) -0.013(4) 0.007(4)
C42B 0.034(4) 0.027(4) 0.036(4) 0.008(4) -0.009(4) 0.009(4)
C43 0.049(2) 0.080(3) 0.0389(18) 0.0136(18) -0.0060(15) 0.0314(18)
C44 0.154(5) 0.043(2) 0.077(3) 0.004(2) -0.052(3) 0.006(3)
C45 0.039(2) 0.164(5) 0.073(3) 0.012(3) -0.002(2) 0.030(3)
C46 0.0382(16) 0.0518(18) 0.0275(14) 0.0044(13) 0.0059(12) -0.0313(14)
C47A 0.035(3) 0.022(3) 0.033(3) 0.006(2) 0.007(2) -0.004(2)
C48A 0.020(3) 0.026(3) 0.046(4) 0.004(3) 0.000(3) -0.008(2)
C47B 0.045(4) 0.030(4) 0.025(3) 0.004(3) 0.006(3) -0.016(3)
C48B 0.028(4) 0.039(5) 0.033(5) -0.009(3) 0.006(3) -0.019(3)

loop_
_atom_type_symbol
_atom_type_description
_atom_type_scat_dispersion_real
_atom_type_scat_dispersion_imag
_atom_type_scat_source
C C 0.0033 0.0016 'International Tables Vol C Tables 4.2.6.8 and 6.1.1.4'
H H 0 0 'International Tables Vol C Tables 4.2.6.8 and 6.1.1.4'
Hf Hf -0.583 6.1852 'International Tables Vol C Tables 4.2.6.8 and 6.1.1.4'
O O 0.0106 0.006 'International Tables Vol C Tables 4.2.6.8 and 6.1.1.4'
Si Si 0.0817 0.0704 'International Tables Vol C Tables 4.2.6.8 and 6.1.1.4'

loop_
_geom_angle_atom_site_label_1
_geom_angle_atom_site_label_2
_geom_angle_atom_site_label_3
_geom_angle
_geom_angle_site_symmetry_1
_geom_angle_site_symmetry_3
_geom_angle_publ_flag
O9 Hf1 O5 97.18(7) . . ?
O9 Hf1 O1 99.75(7) . . ?
O5 Hf1 O1 98.98(7) . . ?
O9 Hf1 O3 96.18(6) . 5_666 ?
O5 Hf1 O3 162.38(6) . 5_666 ?
O1 Hf1 O3 90.00(6) . 5_666 ?
O9 Hf1 O3 162.53(6) . . ?
O5 Hf1 O3 92.31(6) . . ?
O1 Hf1 O3 93.18(6) . . ?
O3 Hf1 O3 71.96(7) 5_666 . ?
O9 Hf1 O7 85.84(7) . . ?
O5 Hf1 O7 88.15(7) . . ?
O1 Hf1 O7 170.25(6) . . ?
O3 Hf1 O7 81.41(6) 5_666 . ?
O3 Hf1 O7 79.82(7) . . ?
O9 Hf1 Hf1 131.02(5) . 5_666 ?
O5 Hf1 Hf1 127.83(5) . 5_666 ?
O1 Hf1 Hf1 91.97(5) . 5_666 ?
O3 Hf1 Hf1 36.02(4) 5_666 5_666 ?
O3 Hf1 Hf1 35.95(4) . 5_666 ?
O7 Hf1 Hf1 78.38(5) . 5_666 ?
O5 Si1 O10 110.37(9) . . ?
O5 Si1 O12 109.04(9) . . ?
O10 Si1 O12 107.85(9) . . ?
O5 Si1 C13 115.29(10) . . ?
O10 Si1 C13 105.34(10) . . ?
O12 Si1 C13 108.68(10) . . ?
O2 Si2 O12 109.51(9) . . ?
O2 Si2 O13 109.69(9) . . ?
O12 Si2 O13 109.99(9) . . ?
O2 Si2 C7 109.52(10) . . ?
O12 Si2 C7 107.40(10) . . ?
O13 Si2 C7 110.69(10) . . ?
O9 Si3 O14 109.77(9) . . ?
O9 Si3 O2 109.57(9) . . ?
O14 Si3 O2 108.73(9) . . ?
O9 Si3 C1 114.41(11) . . ?
O14 Si3 C1 105.21(12) . . ?
O2 Si3 C1 108.96(11) . . ?
O1 Si4 O11 110.43(9) . . ?
O1 Si4 O6 109.60(9) . . ?
O11 Si4 O6 108.75(9) . . ?
O1 Si4 C37 111.86(10) . . ?
O11 Si4 C37 108.96(11) . . ?
O6 Si4 C37 107.15(11) . . ?
O10 Si5 O6 109.43(9) . . ?
O10 Si5 O8 109.04(9) . . ?
O6 Si5 O8 109.58(9) . . ?
O10 Si5 C25 109.42(10) . . ?
O6 Si5 C25 109.10(10) . . ?
O8 Si5 C25 110.25(10) . . ?
O8 Si6 O4 108.73(9) . . ?
O8 Si6 O13 109.16(9) . . ?
O4 Si6 O13 109.82(9) . . ?
O8 Si6 C19 108.15(10) . . ?
O4 Si6 C19 109.58(10) . . ?
O13 Si6 C19 111.34(10) . . ?
O14 Si7 O11 109.55(9) . . ?
O14 Si7 O4 108.99(9) . . ?
O11 Si7 O4 108.94(9) . . ?
O14 Si7 C31 109.62(11) . . ?
O11 Si7 C31 109.04(10) . . ?
O4 Si7 C31 110.69(10) . . ?
Si4 O1 Hf1 141.61(9) . . ?
Si2 O2 Si3 149.71(11) . . ?
C46 O3 Hf1 126.48(16) . 5_666 ?
C46 O3 Hf1 125.48(16) . . ?
Hf1 O3 Hf1 108.04(7) 5_666 . ?
Si6 O4 Si7 141.95(11) . . ?
Si1 O5 Hf1 155.71(10) . . ?
Si5 O6 Si4 146.47(11) . . ?
C43 O7 Hf1 126.30(18) . . ?
C43 O7 H7A 116(2) . . ?
Hf1 O7 H7A 117(2) . . ?
Si5 O8 Si6 149.08(11) . . ?
Si3 O9 Hf1 157.85(10) . . ?
Si5 O10 Si1 148.27(12) . . ?
Si7 O11 Si4 163.18(12) . . ?
Si2 O12 Si1 147.26(11) . . ?
Si6 O13 Si2 149.73(11) . . ?
Si7 O14 Si3 145.81(11) . . ?
C6B C1 C2 120.9(6) . . ?
C6A C1 C2 110.4(3) . . ?
C6B C1 Si3 124.4(6) . . ?
C6A C1 Si3 117.1(2) . . ?
C2 C1 Si3 110.83(18) . . ?
C6A C1 H1A 105.9 . . ?
C2 C1 H1A 105.9 . . ?
Si3 C1 H1A 105.9 . . ?
C6B C1 H1B 96.6 . . ?
C2 C1 H1B 96.6 . . ?
Si3 C1 H1B 96.6 . . ?
C3A C2 C1 112.3(3) . . ?
C1 C2 C3B 109.7(8) . . ?
C3A C2 H2A 109.1 . . ?
C1 C2 H2A 109.1 . . ?
C3A C2 H2B 109.1 . . ?
C1 C2 H2B 109.1 . . ?
H2A C2 H2B 107.9 . . ?
C1 C2 H2C 109.7 . . ?
C3B C2 H2C 109.7 . . ?
C1 C2 H2D 109.7 . . ?
C3B C2 H2D 109.7 . . ?
H2C C2 H2D 108.2 . . ?
C4A C3A C2 109.3(4) . . ?
C4A C3A H3A 109.8 . . ?
C2 C3A H3A 109.8 . . ?
C4A C3A H3B 109.8 . . ?
C2 C3A H3B 109.8 . . ?
H3A C3A H3B 108.3 . . ?
C5A C4A C3A 111.7(3) . . ?
C5A C4A H4A 109.3 . . ?
C3A C4A H4A 109.3 . . ?
C5A C4A H4B 109.3 . . ?
C3A C4A H4B 109.3 . . ?
H4A C4A H4B 107.9 . . ?
C4A C5A C6A 111.5(3) . . ?
C4A C5A H5A 109.3 . . ?
C6A C5A H5A 109.3 . . ?
C4A C5A H5B 109.3 . . ?
C6A C5A H5B 109.3 . . ?
H5A C5A H5B 108 . . ?
C1 C6A C5A 112.6(3) . . ?
C1 C6A H6A 109.1 . . ?
C5A C6A H6A 109.1 . . ?
C1 C6A H6B 109.1 . . ?
C5A C6A H6B 109.1 . . ?
H6A C6A H6B 107.8 . . ?
C4B C3B C2 102.9(14) . . ?
C4B C3B H3C 111.2 . . ?
C2 C3B H3C 111.2 . . ?
C4B C3B H3D 111.2 . . ?
C2 C3B H3D 111.2 . . ?
H3C C3B H3D 109.1 . . ?
C5B C4B C3B 111.9(14) . . ?
C5B C4B H4C 109.2 . . ?
C3B C4B H4C 109.2 . . ?
C5B C4B H4D 109.2 . . ?
C3B C4B H4D 109.2 . . ?
H4C C4B H4D 107.9 . . ?
C4B C5B C6B 111.0(12) . . ?
C4B C5B H5C 109.4 . . ?
C6B C5B H5C 109.4 . . ?
C4B C5B H5D 109.4 . . ?
C6B C5B H5D 109.4 . . ?
H5C C5B H5D 108 . . ?
C1 C6B C5B 116.4(10) . . ?
C1 C6B H6C 108.2 . . ?
C5B C6B H6C 108.2 . . ?
C1 C6B H6D 108.2 . . ?
C5B C6B H6D 108.2 . . ?
H6C C6B H6D 107.4 . . ?
C8 C7 C12 110.5(2) . . ?
C8 C7 Si2 112.45(17) . . ?
C12 C7 Si2 110.51(17) . . ?
C8 C7 H7 107.7 . . ?
C12 C7 H7 107.7 . . ?
Si2 C7 H7 107.7 . . ?
C9A C8 C7 114.5(3) . . ?
C7 C8 C9B 102.8(12) . . ?
C9A C8 H8A 108.6 . . ?
C7 C8 H8A 108.6 . . ?
C9A C8 H8B 108.6 . . ?
C7 C8 H8B 108.6 . . ?
H8A C8 H8B 107.6 . . ?
C7 C8 H8C 111.2 . . ?
C9B C8 H8C 111.2 . . ?
C7 C8 H8D 111.2 . . ?
C9B C8 H8D 111.2 . . ?
H8C C8 H8D 109.1 . . ?
C8 C9A C10A 111.1(6) . . ?
C8 C9A H9A 109.4 . . ?
C10A C9A H9A 109.4 . . ?
C8 C9A H9B 109.4 . . ?
C10A C9A H9B 109.4 . . ?
H9A C9A H9B 108 . . ?
C9A C10A C11A 111.6(5) . . ?
C9A C10A H10A 109.3 . . ?
C11A C10A H10A 109.3 . . ?
C9A C10A H10B 109.3 . . ?
C11A C10A H10B 109.3 . . ?
H10A C10A H10B 108 . . ?
C10A C11A C12 111.3(6) . . ?
C10A C11A H11A 109.4 . . ?
C12 C11A H11A 109.4 . . ?
C10A C11A H11B 109.4 . . ?
C12 C11A H11B 109.4 . . ?
H11A C11A H11B 108 . . ?
C10B C9B C8 113(2) . . ?
C10B C9B H9C 108.9 . . ?
C8 C9B H9C 108.9 . . ?
C10B C9B H9D 108.9 . . ?
C8 C9B H9D 108.9 . . ?
H9C C9B H9D 107.7 . . ?
C9B C10B C11B 106(3) . . ?
C9B C10B H10C 110.4 . . ?
C11B C10B H10C 110.4 . . ?
C9B C10B H10D 110.4 . . ?
C11B C10B H10D 110.4 . . ?
H10C C10B H10D 108.6 . . ?
C10B C11B C12 109(2) . . ?
C10B C11B H11C 109.9 . . ?
C12 C11B H11C 109.9 . . ?
C10B C11B H11D 109.9 . . ?
C12 C11B H11D 109.9 . . ?
H11C C11B H11D 108.3 . . ?
C11B C12 C7 107.4(14) . . ?
C7 C12 C11A 112.1(4) . . ?
C7 C12 H12A 109.2 . . ?
C11A C12 H12A 109.2 . . ?
C7 C12 H12B 109.2 . . ?
C11A C12 H12B 109.2 . . ?
H12A C12 H12B 107.9 . . ?
C11B C12 H12C 110.2 . . ?
C7 C12 H12C 110.2 . . ?
C11B C12 H12D 110.2 . . ?
C7 C12 H12D 110.2 . . ?
H12C C12 H12D 108.5 . . ?
C18 C13 C14 110.1(2) . . ?
C18 C13 Si1 110.13(17) . . ?
C14 C13 Si1 111.35(17) . . ?
C18 C13 H13 108.4 . . ?
C14 C13 H13 108.4 . . ?
Si1 C13 H13 108.4 . . ?
C15 C14 C13 113.5(2) . . ?
C15 C14 H14A 108.9 . . ?
C13 C14 H14A 108.9 . . ?
C15 C14 H14B 108.9 . . ?
C13 C14 H14B 108.9 . . ?
H14A C14 H14B 107.7 . . ?
C16 C15 C14 110.6(2) . . ?
C16 C15 H15A 109.5 . . ?
C14 C15 H15A 109.5 . . ?
C16 C15 H15B 109.5 . . ?
C14 C15 H15B 109.5 . . ?
H15A C15 H15B 108.1 . . ?
C17 C16 C15 110.7(3) . . ?
C17 C16 H16A 109.5 . . ?
C15 C16 H16A 109.5 . . ?
C17 C16 H16B 109.5 . . ?
C15 C16 H16B 109.5 . . ?
H16A C16 H16B 108.1 . . ?
C16 C17 C18 110.9(3) . . ?
C16 C17 H17A 109.5 . . ?
C18 C17 H17A 109.5 . . ?
C16 C17 H17B 109.5 . . ?
C18 C17 H17B 109.5 . . ?
H17A C17 H17B 108 . . ?
C17 C18 C13 113.3(2) . . ?
C17 C18 H18A 108.9 . . ?
C13 C18 H18A 108.9 . . ?
C17 C18 H18B 108.9 . . ?
C13 C18 H18B 108.9 . . ?
H18A C18 H18B 107.7 . . ?
C24 C19 C20 110.0(2) . . ?
C24 C19 Si6 111.78(17) . . ?
C20 C19 Si6 111.13(17) . . ?
C24 C19 H19 107.9 . . ?
C20 C19 H19 107.9 . . ?
Si6 C19 H19 107.9 . . ?
C19 C20 C21 111.8(2) . . ?
C19 C20 H20A 109.2 . . ?
C21 C20 H20A 109.2 . . ?
C19 C20 H20B 109.2 . . ?
C21 C20 H20B 109.2 . . ?
H20A C20 H20B 107.9 . . ?
C22 C21 C20 111.2(3) . . ?
C22 C21 H21A 109.4 . . ?
C20 C21 H21A 109.4 . . ?
C22 C21 H21B 109.4 . . ?
C20 C21 H21B 109.4 . . ?
H21A C21 H21B 108 . . ?
C23 C22 C21 110.3(3) . . ?
C23 C22 H22A 109.6 . . ?
C21 C22 H22A 109.6 . . ?
C23 C22 H22B 109.6 . . ?
C21 C22 H22B 109.6 . . ?
H22A C22 H22B 108.1 . . ?
C22 C23 C24 112.0(3) . . ?
C22 C23 H23A 109.2 . . ?
C24 C23 H23A 109.2 . . ?
C22 C23 H23B 109.2 . . ?
C24 C23 H23B 109.2 . . ?
H23A C23 H23B 107.9 . . ?
C19 C24 C23 112.8(2) . . ?
C19 C24 H24A 109 . . ?
C23 C24 H24A 109 . . ?
C19 C24 H24B 109 . . ?
C23 C24 H24B 109 . . ?
H24A C24 H24B 107.8 . . ?
C30 C25 C26 109.9(2) . . ?
C30 C25 Si5 112.46(17) . . ?
C26 C25 Si5 112.99(17) . . ?
C30 C25 H25 107 . . ?
C26 C25 H25 107 . . ?
Si5 C25 H25 107 . . ?
C27 C26 C25 111.6(2) . . ?
C27 C26 H26A 109.3 . . ?
C25 C26 H26A 109.3 . . ?
C27 C26 H26B 109.3 . . ?
C25 C26 H26B 109.3 . . ?
H26A C26 H26B 108 . . ?
C28 C27 C26 111.0(2) . . ?
C28 C27 H27A 109.4 . . ?
C26 C27 H27A 109.4 . . ?
C28 C27 H27B 109.4 . . ?
C26 C27 H27B 109.4 . . ?
H27A C27 H27B 108 . . ?
C27 C28 C29 111.3(2) . . ?
C27 C28 H28A 109.4 . . ?
C29 C28 H28A 109.4 . . ?
C27 C28 H28B 109.4 . . ?
C29 C28 H28B 109.4 . . ?
H28A C28 H28B 108 . . ?
C30 C29 C28 111.3(2) . . ?
C30 C29 H29A 109.4 . . ?
C28 C29 H29A 109.4 . . ?
C30 C29 H29B 109.4 . . ?
C28 C29 H29B 109.4 . . ?
H29A C29 H29B 108 . . ?
C29 C30 C25 111.5(2) . . ?
C29 C30 H30A 109.3 . . ?
C25 C30 H30A 109.3 . . ?
C29 C30 H30B 109.3 . . ?
C25 C30 H30B 109.3 . . ?
H30A C30 H30B 108 . . ?
C36 C31 C32 110.9(2) . . ?
C36 C31 Si7 111.72(18) . . ?
C32 C31 Si7 110.04(17) . . ?
C36 C31 H31 108 . . ?
C32 C31 H31 108 . . ?
Si7 C31 H31 108 . . ?
C33 C32 C31 112.5(2) . . ?
C33 C32 H32A 109.1 . . ?
C31 C32 H32A 109.1 . . ?
C33 C32 H32B 109.1 . . ?
C31 C32 H32B 109.1 . . ?
H32A C32 H32B 107.8 . . ?
C34 C33 C32 111.6(3) . . ?
C34 C33 H33A 109.3 . . ?
C32 C33 H33A 109.3 . . ?
C34 C33 H33B 109.3 . . ?
C32 C33 H33B 109.3 . . ?
H33A C33 H33B 108 . . ?
C33 C34 C35 110.8(3) . . ?
C33 C34 H34A 109.5 . . ?
C35 C34 H34A 109.5 . . ?
C33 C34 H34B 109.5 . . ?
C35 C34 H34B 109.5 . . ?
H34A C34 H34B 108.1 . . ?
C36 C35 C34 110.7(3) . . ?
C36 C35 H35A 109.5 . . ?
C34 C35 H35A 109.5 . . ?
C36 C35 H35B 109.5 . . ?
C34 C35 H35B 109.5 . . ?
H35A C35 H35B 108.1 . . ?
C35 C36 C31 112.5(3) . . ?
C35 C36 H36A 109.1 . . ?
C31 C36 H36A 109.1 . . ?
C35 C36 H36B 109.1 . . ?
C31 C36 H36B 109.1 . . ?
H36A C36 H36B 107.8 . . ?
C42A C37 C38A 110.8(2) . . ?
C38B C37 C42B 116.5(12) . . ?
C38B C37 Si4 119.7(8) . . ?
C42A C37 Si4 112.84(18) . . ?
C38A C37 Si4 110.75(18) . . ?
C42B C37 Si4 114.5(8) . . ?
C42A C37 H37A 107.4 . . ?
C38A C37 H37A 107.4 . . ?
Si4 C37 H37A 107.4 . . ?
C38B C37 H37B 100.2 . . ?
C42B C37 H37B 100.2 . . ?
Si4 C37 H37B 100.2 . . ?
C39A C38A C37 111.6(3) . . ?
C39A C38A H38A 109.3 . . ?
C37 C38A H38A 109.3 . . ?
C39A C38A H38B 109.3 . . ?
C37 C38A H38B 109.3 . . ?
H38A C38A H38B 108 . . ?
C40A C39A C38A 111.1(3) . . ?
C40A C39A H39A 109.4 . . ?
C38A C39A H39A 109.4 . . ?
C40A C39A H39B 109.4 . . ?
C38A C39A H39B 109.4 . . ?
H39A C39A H39B 108 . . ?
C39A C40A C41A 111.8(3) . . ?
C39A C40A H40A 109.3 . . ?
C41A C40A H40A 109.3 . . ?
C39A C40A H40B 109.3 . . ?
C41A C40A H40B 109.3 . . ?
H40A C40A H40B 107.9 . . ?
C40A C41A C42A 110.5(3) . . ?
C40A C41A H41A 109.6 . . ?
C42A C41A H41A 109.6 . . ?
C40A C41A H41B 109.6 . . ?
C42A C41A H41B 109.6 . . ?
H41A C41A H41B 108.1 . . ?
C37 C42A C41A 112.0(2) . . ?
C37 C42A H42A 109.2 . . ?
C41A C42A H42A 109.2 . . ?
C37 C42A H42B 109.2 . . ?
C41A C42A H42B 109.2 . . ?
H42A C42A H42B 107.9 . . ?
C37 C38B C39B 115.3(16) . . ?
C37 C38B H38C 108.4 . . ?
C39B C38B H38C 108.4 . . ?
C37 C38B H38D 108.4 . . ?
C39B C38B H38D 108.4 . . ?
H38C C38B H38D 107.5 . . ?
C38B C39B C40B 112.0(19) . . ?
C38B C39B H39C 109.2 . . ?
C40B C39B H39C 109.2 . . ?
C38B C39B H39D 109.2 . . ?
C40B C39B H39D 109.2 . . ?
H39C C39B H39D 107.9 . . ?
C41B C40B C39B 110(2) . . ?
C41B C40B H40C 109.6 . . ?
C39B C40B H40C 109.6 . . ?
C41B C40B H40D 109.6 . . ?
C39B C40B H40D 109.6 . . ?
H40C C40B H40D 108.1 . . ?
C40B C41B C42B 105.8(19) . . ?
C40B C41B H41C 110.6 . . ?
C42B C41B H41C 110.6 . . ?
C40B C41B H41D 110.6 . . ?
C42B C41B H41D 110.6 . . ?
H41C C41B H41D 108.7 . . ?
C41B C42B C37 114.4(17) . . ?
C41B C42B H42C 108.7 . . ?
C37 C42B H42C 108.7 . . ?
C41B C42B H42D 108.7 . . ?
C37 C42B H42D 108.7 . . ?
H42C C42B H42D 107.6 . . ?
O7 C43 C45 110.4(4) . . ?
O7 C43 C44 110.7(3) . . ?
C45 C43 C44 114.5(4) . . ?
O7 C43 H43 106.9 . . ?
C45 C43 H43 106.9 . . ?
C44 C43 H43 106.9 . . ?
C43 C44 H44A 109.5 . . ?
C43 C44 H44B 109.5 . . ?
H44A C44 H44B 109.5 . . ?
C43 C44 H44C 109.5 . . ?
H44A C44 H44C 109.5 . . ?
H44B C44 H44C 109.5 . . ?
C43 C45 H45A 109.5 . . ?
C43 C45 H45B 109.5 . . ?
H45A C45 H45B 109.5 . . ?
C43 C45 H45C 109.5 . . ?
H45A C45 H45C 109.5 . . ?
H45B C45 H45C 109.5 . . ?
C47B C46 C48B 130.4(5) . . ?
C47B C46 O3 115.9(4) . . ?
C48B C46 O3 113.6(5) . . ?
O3 C46 C48A 111.1(3) . . ?
O3 C46 C47A 112.9(3) . . ?
C48A C46 C47A 134.0(4) . . ?
O3 C46 H46A 94.6 . . ?
C48A C46 H46A 94.6 . . ?
C47A C46 H46A 94.6 . . ?
C47B C46 H46B 91 . . ?
C48B C46 H46B 91 . . ?
O3 C46 H46B 91 . . ?
C46 C47A H47A 109.5 . . ?
C46 C47A H47B 109.5 . . ?
H47A C47A H47B 109.5 . . ?
C46 C47A H47C 109.5 . . ?
H47A C47A H47C 109.5 . . ?
H47B C47A H47C 109.5 . . ?
C46 C48A H48A 109.5 . . ?
C46 C48A H48B 109.5 . . ?
H48A C48A H48B 109.5 . . ?
C46 C48A H48C 109.5 . . ?
H48A C48A H48C 109.5 . . ?
H48B C48A H48C 109.5 . . ?
C46 C47B H47D 109.5 . . ?
C46 C47B H47E 109.5 . . ?
H47D C47B H47E 109.5 . . ?
C46 C47B H47F 109.5 . . ?
H47D C47B H47F 109.5 . . ?
H47E C47B H47F 109.5 . . ?
C46 C48B H48D 109.5 . . ?
C46 C48B H48E 109.5 . . ?
H48D C48B H48E 109.5 . . ?
C46 C48B H48F 109.5 . . ?
H48D C48B H48F 109.5 . . ?
H48E C48B H48F 109.5 . . ?

loop_
_geom_bond_atom_site_label_1
_geom_bond_atom_site_label_2
_geom_bond_distance
_geom_bond_site_symmetry_2
_geom_bond_publ_flag
Hf1 O9 1.9824(16) . ?
Hf1 O5 1.9835(16) . ?
Hf1 O1 1.9950(16) . ?
Hf1 O3 2.1428(16) 5_666 ?
Hf1 O3 2.1462(16) . ?
Hf1 O7 2.2740(18) . ?
Hf1 Hf1 3.4706(5) 5_666 ?
Si1 O5 1.6091(17) . ?
Si1 O10 1.6247(17) . ?
Si1 O12 1.6270(17) . ?
Si1 C13 1.860(2) . ?
Si2 O2 1.6164(17) . ?
Si2 O12 1.6200(17) . ?
Si2 O13 1.6273(17) . ?
Si2 C7 1.847(2) . ?
Si3 O9 1.6153(17) . ?
Si3 O14 1.6271(18) . ?
Si3 O2 1.6307(17) . ?
Si3 C1 1.858(3) . ?
Si4 O1 1.6130(17) . ?
Si4 O11 1.6200(18) . ?
Si4 O6 1.6263(17) . ?
Si4 C37 1.852(2) . ?
Si5 O10 1.6125(17) . ?
Si5 O6 1.6137(17) . ?
Si5 O8 1.6196(17) . ?
Si5 C25 1.846(2) . ?
Si6 O8 1.6210(17) . ?
Si6 O4 1.6234(17) . ?
Si6 O13 1.6236(17) . ?
Si6 C19 1.852(2) . ?
Si7 O14 1.6155(19) . ?
Si7 O11 1.6189(18) . ?
Si7 O4 1.6240(17) . ?
Si7 C31 1.856(2) . ?
O3 C46 1.456(3) . ?
O7 C43 1.468(4) . ?
O7 H7A 0.903(18) . ?
C1 C6B 1.317(13) . ?
C1 C6A 1.482(4) . ?
C1 C2 1.544(4) . ?
C1 H1A 1 . ?
C1 H1B 1 . ?
C2 C3A 1.539(5) . ?
C2 C3B 1.62(2) . ?
C2 H2A 0.99 . ?
C2 H2B 0.99 . ?
C2 H2C 0.99 . ?
C2 H2D 0.99 . ?
C3A C4A 1.512(6) . ?
C3A H3A 0.99 . ?
C3A H3B 0.99 . ?
C4A C5A 1.508(6) . ?
C4A H4A 0.99 . ?
C4A H4B 0.99 . ?
C5A C6A 1.536(5) . ?
C5A H5A 0.99 . ?
C5A H5B 0.99 . ?
C6A H6A 0.99 . ?
C6A H6B 0.99 . ?
C3B C4B 1.52(3) . ?
C3B H3C 0.99 . ?
C3B H3D 0.99 . ?
C4B C5B 1.49(2) . ?
C4B H4C 0.99 . ?
C4B H4D 0.99 . ?
C5B C6B 1.566(17) . ?
C5B H5C 0.99 . ?
C5B H5D 0.99 . ?
C6B H6C 0.99 . ?
C6B H6D 0.99 . ?
C7 C8 1.535(4) . ?
C7 C12 1.537(4) . ?
C7 H7 1 . ?
C8 C9A 1.510(8) . ?
C8 C9B 1.65(3) . ?
C8 H8A 0.99 . ?
C8 H8B 0.99 . ?
C8 H8C 0.99 . ?
C8 H8D 0.99 . ?
C9A C10A 1.521(10) . ?
C9A H9A 0.99 . ?
C9A H9B 0.99 . ?
C10A C11A 1.529(8) . ?
C10A H10A 0.99 . ?
C10A H10B 0.99 . ?
C11A C12 1.558(7) . ?
C11A H11A 0.99 . ?
C11A H11B 0.99 . ?
C9B C10B 1.48(4) . ?
C9B H9C 0.99 . ?
C9B H9D 0.99 . ?
C10B C11B 1.49(4) . ?
C10B H10C 0.99 . ?
C10B H10D 0.99 . ?
C11B C12 1.49(3) . ?
C11B H11C 0.99 . ?
C11B H11D 0.99 . ?
C12 H12A 0.99 . ?
C12 H12B 0.99 . ?
C12 H12C 0.99 . ?
C12 H12D 0.99 . ?
C13 C18 1.538(4) . ?
C13 C14 1.539(4) . ?
C13 H13 1 . ?
C14 C15 1.524(4) . ?
C14 H14A 0.99 . ?
C14 H14B 0.99 . ?
C15 C16 1.519(5) . ?
C15 H15A 0.99 . ?
C15 H15B 0.99 . ?
C16 C17 1.517(5) . ?
C16 H16A 0.99 . ?
C16 H16B 0.99 . ?
C17 C18 1.520(4) . ?
C17 H17A 0.99 . ?
C17 H17B 0.99 . ?
C18 H18A 0.99 . ?
C18 H18B 0.99 . ?
C19 C24 1.525(4) . ?
C19 C20 1.529(4) . ?
C19 H19 1 . ?
C20 C21 1.530(4) . ?
C20 H20A 0.99 . ?
C20 H20B 0.99 . ?
C21 C22 1.506(5) . ?
C21 H21A 0.99 . ?
C21 H21B 0.99 . ?
C22 C23 1.503(5) . ?
C22 H22A 0.99 . ?
C22 H22B 0.99 . ?
C23 C24 1.530(4) . ?
C23 H23A 0.99 . ?
C23 H23B 0.99 . ?
C24 H24A 0.99 . ?
C24 H24B 0.99 . ?
C25 C30 1.531(3) . ?
C25 C26 1.534(3) . ?
C25 H25 1 . ?
C26 C27 1.529(4) . ?
C26 H26A 0.99 . ?
C26 H26B 0.99 . ?
C27 C28 1.517(4) . ?
C27 H27A 0.99 . ?
C27 H27B 0.99 . ?
C28 C29 1.523(4) . ?
C28 H28A 0.99 . ?
C28 H28B 0.99 . ?
C29 C30 1.522(4) . ?
C29 H29A 0.99 . ?
C29 H29B 0.99 . ?
C30 H30A 0.99 . ?
C30 H30B 0.99 . ?
C31 C36 1.540(4) . ?
C31 C32 1.548(3) . ?
C31 H31 1 . ?
C32 C33 1.524(4) . ?
C32 H32A 0.99 . ?
C32 H32B 0.99 . ?
C33 C34 1.512(5) . ?
C33 H33A 0.99 . ?
C33 H33B 0.99 . ?
C34 C35 1.530(5) . ?
C34 H34A 0.99 . ?
C34 H34B 0.99 . ?
C35 C36 1.529(4) . ?
C35 H35A 0.99 . ?
C35 H35B 0.99 . ?
C36 H36A 0.99 . ?
C36 H36B 0.99 . ?
C37 C38B 1.434(16) . ?
C37 C42A 1.493(4) . ?
C37 C38A 1.558(4) . ?
C37 C42B 1.559(16) . ?
C37 H37A 1 . ?
C37 H37B 1 . ?
C38A C39A 1.535(4) . ?
C38A H38A 0.99 . ?
C38A H38B 0.99 . ?
C39A C40A 1.501(5) . ?
C39A H39A 0.99 . ?
C39A H39B 0.99 . ?
C40A C41A 1.513(5) . ?
C40A H40A 0.99 . ?
C40A H40B 0.99 . ?
C41A C42A 1.536(4) . ?
C41A H41A 0.99 . ?
C41A H41B 0.99 . ?
C42A H42A 0.99 . ?
C42A H42B 0.99 . ?
C38B C39B 1.505(17) . ?
C38B H38C 0.99 . ?
C38B H38D 0.99 . ?
C39B C40B 1.525(18) . ?
C39B H39C 0.99 . ?
C39B H39D 0.99 . ?
C40B C41B 1.520(18) . ?
C40B H40C 0.99 . ?
C40B H40D 0.99 . ?
C41B C42B 1.529(18) . ?
C41B H41C 0.99 . ?
C41B H41D 0.99 . ?
C42B H42C 0.99 . ?
C42B H42D 0.99 . ?
C43 C45 1.482(6) . ?
C43 C44 1.487(6) . ?
C43 H43 1 . ?
C44 H44A 0.98 . ?
C44 H44B 0.98 . ?
C44 H44C 0.98 . ?
C45 H45A 0.98 . ?
C45 H45B 0.98 . ?
C45 H45C 0.98 . ?
C46 C47B 1.357(7) . ?
C46 C48B 1.402(10) . ?
C46 C48A 1.504(8) . ?
C46 C47A 1.516(6) . ?
C46 H46A 1 . ?
C46 H46B 1 . ?
C47A H47A 0.98 . ?
C47A H47B 0.98 . ?
C47A H47C 0.98 . ?
C48A H48A 0.98 . ?
C48A H48B 0.98 . ?
C48A H48C 0.98 . ?
C47B H47D 0.98 . ?
C47B H47E 0.98 . ?
C47B H47F 0.98 . ?
C48B H48D 0.98 . ?
C48B H48E 0.98 . ?
C48B H48F 0.98 . ?
